data_2200643
loop_
_publ_author_name
'Yang, Qi Yun'
'Zhou, Zhong Yuan'
'Qi, Jian Ying'

_publ_section_title
;
 <i>N</i>,<i>N</i>'-Bis(2-methoxyphenyl)pyridine-2,6-dicarboxamide
;
_journal_issue 12
_journal_name_full 'Acta Crystallographica Section E'
_journal_page_first o1161
_journal_page_last o1162
_journal_paper_doi 10.1107/S1600536801018694
_journal_volume 57
_journal_year 2001
_chemical_formula_iupac 'C21 H19 N3 O4'
_chemical_formula_moiety 'C21 H19 N3 O4'
_chemical_formula_sum 'C21 H19 N3 O4'
_chemical_formula_weight 377.39
_chemical_name_systematic
;
N,N'-Di-2-methoxyphenylpyridine-2,6-dicarboxamide
;
_space_group_IT_number 19
_symmetry_cell_setting orthorhombic
_symmetry_space_group_name_Hall 'P 2ac 2ab'
_symmetry_space_group_name_H-M 'P 21 21 21'
_cell_angle_alpha 90.00
_cell_angle_beta 90.00
_cell_angle_gamma 90.00
_cell_formula_units_Z 4
_cell_length_a 4.7919(9)
_cell_length_b 15.775(3)
_cell_length_c 25.228(5)
_cell_measurement_reflns_used 4522
_cell_measurement_temperature 294(2)
_cell_measurement_theta_max 27.5
_cell_measurement_theta_min 1
_cell_volume 1907.0(6)
_computing_cell_refinement SMART
_computing_data_collection 'SMART (Siemens, 1995)'
_computing_data_reduction 'SHELXTL (Siemens, 1995)'
_computing_molecular_graphics SHELXTL
_computing_publication_material SHELXTL
_computing_structure_refinement 'SHELXL97 (Sheldrick, 1997)'
_computing_structure_solution 'SHELXS97 (Sheldrick, 1990)'
_diffrn_ambient_temperature 294(2)
_diffrn_detector_area_resol_mean 8.3
_diffrn_measured_fraction_theta_full .996
_diffrn_measured_fraction_theta_max .996
_diffrn_measurement_device_type 'Siemens CCD area-detector'
_diffrn_measurement_method \w
_diffrn_radiation_monochromator graphite
_diffrn_radiation_source 'fine-focus sealed tube'
_diffrn_radiation_type MoK\a
_diffrn_radiation_wavelength .71073
_diffrn_reflns_av_R_equivalents .083
_diffrn_reflns_av_sigmaI/netI .0989
_diffrn_reflns_limit_h_max 5
_diffrn_reflns_limit_h_min -6
_diffrn_reflns_limit_k_max 19
_diffrn_reflns_limit_k_min -20
_diffrn_reflns_limit_l_max 32
_diffrn_reflns_limit_l_min -29
_diffrn_reflns_number 12538
_diffrn_reflns_theta_full 27.53
_diffrn_reflns_theta_max 27.53
_diffrn_reflns_theta_min 2.07
_diffrn_standards_decay_% 0
_diffrn_standards_number 0
_exptl_absorpt_coefficient_mu .093
_exptl_absorpt_correction_T_max .984
_exptl_absorpt_correction_T_min .978
_exptl_absorpt_correction_type empirical
_exptl_absorpt_process_details '(SADABS; Sheldrick, 1996)'
_exptl_crystal_colour Colourless
_exptl_crystal_density_diffrn 1.314
_exptl_crystal_density_method 'not measured'
_exptl_crystal_description Plate
_exptl_crystal_F_000 792
_exptl_crystal_size_max .24
_exptl_crystal_size_mid .20
_exptl_crystal_size_min .18
_refine_diff_density_max .14
_refine_diff_density_min -.20
_refine_ls_extinction_method none
_refine_ls_goodness_of_fit_ref .85
_refine_ls_hydrogen_treatment constr
_refine_ls_matrix_type full
_refine_ls_number_parameters 253
_refine_ls_number_reflns 2571
_refine_ls_number_restraints 0
_refine_ls_restrained_S_all .85
_refine_ls_R_factor_all .142
_refine_ls_R_factor_gt .041
_refine_ls_shift/su_max <0.001
_refine_ls_shift/su_mean <0.001
_refine_ls_structure_factor_coef Fsqd
_refine_ls_weighting_details 'calc w = 1/[\s^2^(Fo^2^)+(0.1P)^2^] where P = (Fo^2^+2Fc^2^)/3'
_refine_ls_weighting_scheme calc
_refine_ls_wR_factor_ref .104
_reflns_number_gt 1007
_reflns_number_total 2571
_reflns_threshold_expression I>2\s(I)
_cod_data_source_file ci6065.cif
_cod_data_source_block I
_cod_original_cell_volume 1907.1(6)
_cod_database_code 2200643
_cod_database_fobs_code 2200643

loop_
_symmetry_equiv_pos_as_xyz
'x, y, z'
'-x+1/2, -y, z+1/2'
'-x, y+1/2, -z+1/2'
'x+1/2, -y+1/2, -z'

loop_
_atom_site_label
_atom_site_fract_x
_atom_site_fract_y
_atom_site_fract_z
_atom_site_U_iso_or_equiv
_atom_site_adp_type
_atom_site_calc_flag
_atom_site_refinement_flags
_atom_site_occupancy
_atom_site_disorder_assembly
_atom_site_disorder_group
_atom_site_type_symbol
O1 .3689(8) .20900(18) .25572(11) .1129(13) Uani d . 1 . . O
O2 1.0181(7) -.02251(16) .23433(10) .0797(8) Uani d . 1 . . O
O3 1.1365(7) .10741(15) .48373(10) .0982(11) Uani d . 1 . . O
O4 1.0396(6) -.11966(15) .36016(9) .0738(8) Uani d . 1 . . O
N1 .7888(6) .13141(16) .36080(11) .0543(8) Uani d . 1 . . N
N2 .6785(7) .10072(17) .25762(10) .0636(9) Uani d . 1 . . N
H2A .7890 .0741 .2787 .076 Uiso calc R 1 . . H
N3 1.1108(7) .01954(17) .41213(10) .0630(9) Uani d . 1 . . N
H3A 1.0491 .0171 .3801 .076 Uiso calc R 1 . . H
C1 1.2034(10) -.0912(2) .22548(16) .0900(15) Uani d . 1 . . C
H1B 1.3066 -.1025 .2573 .135 Uiso calc R 1 . . H
H1C 1.3304 -.0769 .1974 .135 Uiso calc R 1 . . H
H1D 1.0985 -.1406 .2157 .135 Uiso calc R 1 . . H
C2 .8516(9) .0033(3) .19318(16) .0662(11) Uani d . 1 . . C
C3 .8550(10) -.0318(2) .14311(18) .0794(14) Uani d . 1 . . C
H3B .9765 -.0758 .1350 .095 Uiso calc R 1 . . H
C4 .6727(12) .0001(3) .10503(18) .0898(17) Uani d . 1 . . C
H4A .6746 -.0231 .0711 .108 Uiso calc R 1 . . H
C5 .4911(11) .0645(3) .11623(16) .0862(15) Uani d . 1 . . C
H5A .3690 .0846 .0905 .103 Uiso calc R 1 . . H
C6 .4926(10) .0994(2) .16694(15) .0725(12) Uani d . 1 . . C
H6A .3711 .1435 .1750 .087 Uiso calc R 1 . . H
C7 .6699(9) .0697(2) .20503(14) .0591(11) Uani d . 1 . . C
C8 .5389(10) .1658(2) .27928(15) .0675(12) Uani d . 1 . . C
C9 .6133(9) .1839(2) .33589(14) .0582(11) Uani d . 1 . . C
C10 .5008(9) .2547(2) .35993(15) .0725(12) Uani d . 1 . . C
H10A .3745 .2890 .3419 .087 Uiso calc R 1 . . H
C11 .5789(10) .2738(2) .41112(15) .0801(13) Uani d . 1 . . C
H11A .5092 .3219 .4278 .096 Uiso calc R 1 . . H
C12 .7589(10) .2216(2) .43699(14) .0742(13) Uani d . 1 . . C
H12A .8129 .2331 .4717 .089 Uiso calc R 1 . . H
C13 .8609(9) .1505(2) .41071(14) .0589(11) Uani d . 1 . . C
C14 1.0511(9) .0906(2) .43950(15) .0642(11) Uani d . 1 . . C
C15 1.2627(8) -.0510(2) .43016(13) .0539(10) Uani d . 1 . . C
C16 1.4442(9) -.0510(2) .47177(14) .0701(12) Uani d . 1 . . C
H16A 1.4746 -.0013 .4907 .084 Uiso calc R 1 . . H
C17 1.5841(9) -.1246(3) .48614(15) .0755(12) Uani d . 1 . . C
H17A 1.7064 -.1243 .5148 .091 Uiso calc R 1 . . H
C18 1.5413(9) -.1976(2) .45809(15) .0731(12) Uani d . 1 . . C
H18A 1.6358 -.2468 .4676 .088 Uiso calc R 1 . . H
C19 1.3606(9) -.1988(2) .41614(14) .0665(11) Uani d . 1 . . C
H19A 1.3315 -.2488 .3975 .080 Uiso calc R 1 . . H
C20 1.2214(8) -.1260(2) .40137(13) .0565(10) Uani d . 1 . . C
C21 .9571(11) -.1966(2) .33382(14) .0881(15) Uani d . 1 . . C
H21B .8291 -.1834 .3057 .132 Uiso calc R 1 . . H
H21C .8680 -.2337 .3588 .132 Uiso calc R 1 . . H
H21A 1.1189 -.2240 .3194 .132 Uiso calc R 1 . . H

loop_
_atom_site_aniso_label
_atom_site_aniso_U_11
_atom_site_aniso_U_22
_atom_site_aniso_U_33
_atom_site_aniso_U_12
_atom_site_aniso_U_13
_atom_site_aniso_U_23
O1 .161(3) .093(2) .084(2) .064(3) -.041(2) -.0022(17)
O2 .082(2) .0748(18) .082(2) .0167(19) .0105(18) -.0082(15)
O3 .155(3) .0761(17) .0634(17) .027(2) -.036(2) -.0266(15)
O4 .093(2) .0621(15) .0660(16) .0006(17) -.0252(16) -.0161(13)
N1 .069(2) .0438(16) .0495(18) .0060(18) .0004(16) -.0019(15)
N2 .087(3) .0550(18) .0489(19) .013(2) -.0097(18) -.0037(16)
N3 .087(3) .0553(18) .0465(18) .005(2) -.0158(17) -.0090(15)
C1 .080(3) .064(3) .126(4) .014(3) .025(3) -.001(2)
C2 .072(3) .064(3) .063(3) -.012(3) .008(3) .003(2)
C3 .101(4) .069(3) .068(3) -.026(3) .034(3) -.013(3)
C4 .129(5) .085(3) .055(3) -.049(4) .017(3) -.002(3)
C5 .118(4) .084(3) .057(3) -.035(4) -.005(3) .008(2)
C6 .094(4) .060(2) .063(3) -.010(3) -.013(3) .011(2)
C7 .076(3) .052(2) .049(2) -.006(2) .002(2) -.0013(19)
C8 .090(4) .047(2) .065(3) .012(3) -.001(3) -.001(2)
C9 .076(3) .044(2) .055(2) .001(2) .004(2) .0013(19)
C10 .093(4) .053(2) .072(3) .021(3) .007(3) .004(2)
C11 .116(4) .058(2) .066(3) .019(3) .008(3) -.012(2)
C12 .111(4) .052(2) .060(3) .004(3) .004(3) -.007(2)
C13 .081(3) .044(2) .052(2) -.002(2) .001(2) -.0060(19)
C14 .084(3) .057(2) .051(2) .005(3) -.006(2) -.009(2)
C15 .062(3) .053(2) .048(2) .002(2) -.008(2) -.0011(19)
C16 .082(3) .067(2) .061(2) .001(3) -.020(2) -.009(2)
C17 .075(3) .085(3) .067(3) .006(3) -.018(2) .007(2)
C18 .083(3) .067(3) .069(3) .012(3) -.005(3) .003(2)
C19 .073(3) .060(3) .067(3) -.003(3) .000(2) -.001(2)
C20 .064(3) .057(2) .048(2) -.002(2) -.005(2) -.002(2)
C21 .100(4) .081(3) .083(3) -.028(3) -.011(3) -.029(2)

loop_
_atom_type_symbol
_atom_type_description
_atom_type_scat_dispersion_real
_atom_type_scat_dispersion_imag
_atom_type_scat_source
C C .0033 .0016 'International Tables Vol C Tables 4.2.6.8 and 6.1.1.4'
H H .0000 .0000 'International Tables Vol C Tables 4.2.6.8 and 6.1.1.4'
N N .0061 .0033 'International Tables Vol C Tables 4.2.6.8 and 6.1.1.4'
O O .0106 .0060 'International Tables Vol C Tables 4.2.6.8 and 6.1.1.4'

loop_
_geom_angle_atom_site_label_1
_geom_angle_atom_site_label_2
_geom_angle_atom_site_label_3
_geom_angle
C2 O2 C1 118.2(3)
C20 O4 C21 117.9(3)
C9 N1 C13 117.7(3)
C8 N2 C7 129.2(3)
C14 N3 C15 127.1(3)
O2 C2 C3 124.5(4)
O2 C2 C7 115.1(4)
C3 C2 C7 120.3(4)
C2 C3 C4 118.7(4)
C5 C4 C3 121.7(4)
C4 C5 C6 118.7(5)
C7 C6 C5 120.9(4)
C6 C7 C2 119.7(4)
C6 C7 N2 124.0(4)
C2 C7 N2 116.3(4)
O1 C8 N2 124.3(4)
O1 C8 C9 121.1(4)
N2 C8 C9 114.6(4)
N1 C9 C10 122.7(3)
N1 C9 C8 118.6(3)
C10 C9 C8 118.7(4)
C11 C10 C9 118.8(4)
C12 C11 C10 119.4(4)
C11 C12 C13 118.8(4)
N1 C13 C12 122.6(4)
N1 C13 C14 118.0(3)
C12 C13 C14 119.3(3)
O3 C14 N3 125.4(4)
O3 C14 C13 120.7(3)
N3 C14 C13 113.9(3)
C16 C15 C20 119.3(4)
C16 C15 N3 125.5(3)
C20 C15 N3 115.3(3)
C15 C16 C17 120.6(4)
C18 C17 C16 119.8(4)
C17 C18 C19 120.4(4)
C18 C19 C20 120.3(4)
O4 C20 C19 125.2(3)
O4 C20 C15 115.1(3)
C19 C20 C15 119.6(4)

loop_
_geom_bond_atom_site_label_1
_geom_bond_atom_site_label_2
_geom_bond_site_symmetry_2
_geom_bond_distance
_geom_bond_publ_flag
O1 C8 . 1.217(4) ?
O2 C2 . 1.371(4) ?
O2 C1 . 1.418(4) ?
O3 C14 . 1.218(4) ?
O4 C20 . 1.360(4) ?
O4 C21 . 1.439(4) ?
N1 C9 . 1.337(4) ?
N1 C13 . 1.340(4) ?
N2 C8 . 1.342(4) ?
N2 C7 . 1.415(4) ?
N3 C14 . 1.348(4) ?
N3 C15 . 1.405(4) ?
C2 C3 . 1.379(5) ?
C2 C7 . 1.394(5) ?
C3 C4 . 1.392(5) ?
C4 C5 . 1.368(6) ?
C5 C6 . 1.393(5) ?
C6 C7 . 1.366(5) ?
C8 C9 . 1.499(5) ?
C9 C10 . 1.381(4) ?
C10 C11 . 1.378(5) ?
C11 C12 . 1.360(5) ?
C12 C13 . 1.391(4) ?
C13 C14 . 1.500(5) ?
C15 C16 . 1.363(4) ?
C15 C20 . 1.402(4) ?
C16 C17 . 1.390(5) ?
C17 C18 . 1.367(4) ?
C18 C19 . 1.368(5) ?
C19 C20 . 1.380(5) ?

loop_
_geom_hbond_atom_site_label_D
_geom_hbond_atom_site_label_H
_geom_hbond_atom_site_label_A
_geom_hbond_site_symmetry_A
_geom_hbond_distance_DH
_geom_hbond_distance_HA
_geom_hbond_distance_DA
_geom_hbond_angle_DHA
_geom_hbond_publ_flag
N2 H2A O2 1_555 .86 2.19 2.602(4) 109.5 yes
N2 H2A N1 1_555 .86 2.26 2.700(4) 111.8 yes
N3 H3A O4 1_555 .86 2.22 2.580(4) 105.3 yes
N3 H3A N1 1_555 .86 2.25 2.678(4) 111.0 yes
C6 H6A O1 1_555 .93 2.28 2.891(5) 122.5 yes
C11 H11A O3 4_456 .93 2.57 3.260(4) 131.5 yes
C16 H16A O3 1_555 .93 2.37 2.917(4) 117.8 yes
C21 H21B O1 3_645 .96 2.49 3.124(5) 123.8 yes

loop_
_geom_torsion_atom_site_label_1
_geom_torsion_atom_site_label_2
_geom_torsion_atom_site_label_3
_geom_torsion_atom_site_label_4
_geom_torsion
C1 O2 C2 C3 -1.3(5)
C1 O2 C2 C7 178.5(3)
O2 C2 C3 C4 179.4(3)
C7 C2 C3 C4 -.3(5)
C2 C3 C4 C5 -.4(6)
C3 C4 C5 C6 .8(6)
C4 C5 C6 C7 -.5(6)
C5 C6 C7 C2 -.2(6)
C5 C6 C7 N2 -178.5(4)
O2 C2 C7 C6 -179.2(3)
C3 C2 C7 C6 .6(5)
O2 C2 C7 N2 -.7(5)
C3 C2 C7 N2 179.1(3)
C8 N2 C7 C6 -5.1(6)
C8 N2 C7 C2 176.6(3)
C7 N2 C8 O1 2.0(7)
C7 N2 C8 C9 -176.5(3)
C13 N1 C9 C10 -1.6(5)
C13 N1 C9 C8 177.5(4)
O1 C8 C9 N1 176.1(4)
N2 C8 C9 N1 -5.4(5)
O1 C8 C9 C10 -4.8(6)
N2 C8 C9 C10 173.8(3)
N1 C9 C10 C11 2.1(6)
C8 C9 C10 C11 -177.0(4)
C9 C10 C11 C12 -1.5(6)
C10 C11 C12 C13 .5(6)
C9 N1 C13 C12 .5(5)
C9 N1 C13 C14 178.3(3)
C11 C12 C13 N1 .0(6)
C11 C12 C13 C14 -177.7(4)
C15 N3 C14 O3 5.1(7)
C15 N3 C14 C13 -174.3(3)
N1 C13 C14 O3 175.6(4)
C12 C13 C14 O3 -6.6(6)
N1 C13 C14 N3 -4.9(5)
C12 C13 C14 N3 172.9(4)
C14 N3 C15 C16 -20.5(6)
C14 N3 C15 C20 160.5(4)
C20 C15 C16 C17 -.9(6)
N3 C15 C16 C17 -179.9(4)
C15 C16 C17 C18 .5(6)
C16 C17 C18 C19 -.4(6)
C17 C18 C19 C20 .6(6)
C21 O4 C20 C19 8.4(5)
C21 O4 C20 C15 -171.2(4)
C18 C19 C20 O4 179.4(4)
C18 C19 C20 C15 -1.0(6)
C16 C15 C20 O4 -179.2(3)
N3 C15 C20 O4 -.1(5)
C16 C15 C20 C19 1.2(6)
N3 C15 C20 C19 -179.8(3)

loop_
_cod_related_entry_id
_cod_related_entry_database
_cod_related_entry_code
1 ChemSpider 3651579
